data_1572257
loop_
_publ_author_name
'Sarkar, Koushik'
'Behera, Prativa'
'Roy, Lisa'
'Maji, Biplab'

_publ_section_title
;
 Manganese catalyzed chemo-selective synthesis of acyl cyclopentenes: a
 combined experimental and computational investigation.
;
_journal_issue 35
_journal_name_full 'Chemical science'
_journal_page_first 14287
_journal_page_last 14294
_journal_paper_doi 10.1039/d4sc02842b
_journal_volume 15
_journal_year 2024
_chemical_formula_moiety 'C33 H38 N2 O'
_chemical_formula_sum 'C33 H38 N2 O'
_chemical_formula_weight 478.65
_chemical_name_systematic
(S)-(2,3,4,5,6-pentamethylphenyl)(2-phenyl-3-(4-phenylpiperazin-1-yl)cyclopent-1-en-1-yl)methanone
_space_group_crystal_system monoclinic
_space_group_IT_number 14
_space_group_name_Hall '-P 2ybc'
_space_group_name_H-M_alt 'P 1 21/c 1'
_atom_sites_solution_hydrogens geom
_atom_sites_solution_primary dual
_audit_creation_date 2022-12-30
_audit_creation_method
;
Olex2 1.5
(compiled 2022.04.07 svn.rca3783a0 for OlexSys, GUI svn.r6498)
;
_audit_update_record
;
2023-01-20 deposited with the CCDC.	2024-08-05 downloaded from the CCDC.
;
_cell_angle_alpha 90
_cell_angle_beta 99.616(3)
_cell_angle_gamma 90
_cell_formula_units_Z 4
_cell_length_a 12.8634(3)
_cell_length_b 23.6728(7)
_cell_length_c 8.7931(3)
_cell_measurement_reflns_used 25113
_cell_measurement_temperature 100.01(10)
_cell_measurement_theta_max 68.3140
_cell_measurement_theta_min 3.4600
_cell_volume 2639.99(14)
_computing_cell_refinement 'CrysAlisPro 1.171.41.123a (Rigaku OD, 2022)'
_computing_data_collection 'CrysAlisPro 1.171.41.123a (Rigaku OD, 2022)'
_computing_data_reduction 'CrysAlisPro 1.171.41.123a (Rigaku OD, 2022)'
_computing_molecular_graphics 'Olex2 1.5 (Dolomanov et al., 2009)'
_computing_publication_material 'Olex2 1.5 (Dolomanov et al., 2009)'
_computing_structure_refinement 'SHELXL n/a (Sheldrick, 2015)'
_computing_structure_solution 'SHELXT 2014/5 (Sheldrick, 2014)'
_diffrn_ambient_environment N~2~
_diffrn_ambient_temperature 100.01(10)
_diffrn_detector 'Hybrid Pixel Array Detector'
_diffrn_detector_area_resol_mean 10.0000
_diffrn_detector_type HyPix3000
_diffrn_measured_fraction_theta_full 0.998
_diffrn_measured_fraction_theta_max 0.990
_diffrn_measurement_details
;
List of Runs (angles in degrees, time in seconds):

  # Type    Start    End  Width  t~exp~   \w     \q     \k     \f   Frames
#--------------------------------------------------------------------------
  1  \w     17.00 109.00   0.50    0.42    --   41.33  68.00-160.00  184
  2  \w    -26.00  66.00   0.50    0.42    --   41.33 -68.00  66.00  184
  3  \w    -83.00 -14.00   0.50    2.00    --  -82.50  68.00-160.00  138
  4  \w   -150.00 -58.00   0.50    2.00    --  -82.50 -68.00  66.00  184
  5  \w     29.00  83.00   0.50    2.00    --   96.67 -68.00  66.00  108
  6  \w     73.00 165.00   0.50    2.00    --   96.67  68.00-160.00  184
  7  \w    -37.00  27.00   0.50    0.42    --  -41.33  32.00  30.00  128
  8  \w   -109.00 -17.00   0.50    0.42    --  -41.33 -68.00  66.00  184
  9  \w    -28.00  30.00   0.50    0.42    --  -41.33  21.00 -60.00  116
 10  \w    -28.00  30.00   0.50    0.42    --  -41.33  21.00  30.00  116
 11  \w    -28.00  30.00   0.50    0.42    --  -41.33  21.00 -30.00  116
 12  \w    -65.00  27.00   0.50    0.42    --  -41.33  68.00-160.00  184
 13  \w     18.00  80.00   0.50    0.42    --   41.33-104.00 150.00  124
 14  \w    -30.00  28.00   0.50    0.42    --   41.33 -21.00  60.00  116
 15  \w    -34.00  24.00   0.50    0.42    --   41.33 -11.00-120.00  116
 16  \w   -101.00 -23.00   0.50    2.00    --  -82.50 145.00-150.00  156
 17  \w    -47.00 -15.00   0.50    2.00    --  -82.50  42.00-150.00   64
 18  \w     30.00  57.00   0.50    2.00    --   96.67 -50.00-120.00   54
 19  \w     30.00  57.00   0.50    2.00    --   96.67 -50.00 150.00   54
 20  \w     30.00 109.00   0.50    2.00    --   96.67-117.00  90.00  158
 21  \w     30.00  57.00   0.50    2.00    --   96.67 -50.00  90.00   54
 22  \w     29.00  68.00   0.50    2.00    --   96.67 -59.00 -60.00   78
 23  \w     99.00 164.00   0.50    2.00    --   96.67 117.00 150.00  130
 24  \w     73.00 165.00   0.50    2.00    --   96.67  68.00 150.00  184
 25  \w     82.00 167.00   0.50    2.00    --   96.67  25.00 150.00  170
 26  \w     73.00 165.00   0.50    2.00    --   96.67  68.00-180.00  184
 27  \w     29.00  83.00   0.50    2.00    --   96.67 -68.00  90.00  108
 28  \w     30.00  57.00   0.50    2.00    --   96.67 -50.00 -60.00   54
 29  \w     30.00  57.00   0.50    2.00    --   96.67 -50.00 120.00   54
 30  \w     29.00  68.00   0.50    2.00    --   96.67 -59.00 120.00   78
 31  \w     75.00 164.00   0.50    2.00    --   96.67  59.00  90.00  178
 32  \w     83.00 164.00   0.50    2.00    --   96.67  33.00 -60.00  162
 33  \w     30.00  57.00   0.50    2.00    --   96.67 -50.00   0.00   54
 34  \w     22.00 106.00   0.50    2.00    --   96.67 -96.00 -90.00  168
 35  \w     30.00  57.00   0.50    2.00    --   96.67 -50.00 -90.00   54
 36  \w   -109.00 -18.00   0.50    0.42    --  -41.33 -65.00   0.00  182
 37  \w   -110.00 -14.00   0.50    0.42    --  -41.33 -77.00 -90.00  192
 38  \w   -110.00 -14.00   0.50    0.42    --  -41.33 -77.00 -30.00  192
 39  \w    -79.00   4.00   0.50    0.42    --  -41.33 104.00-150.00  166
 40  \w     18.00  80.00   0.50    0.42    --   41.33-104.00  30.00  124
 41  \w     18.00 109.00   0.50    0.42    --   41.33  65.00 150.00  182
 42  \w     15.00 110.00   0.50    0.42    --   41.33  77.00-150.00  190
 43  \w     18.00 109.00   0.50    0.42    --   41.33  65.00   0.00  182
 44  \w     15.00 110.00   0.50    0.42    --   41.33  77.00  90.00  190
 45  \w     18.00 109.00   0.50    0.42    --   41.33  65.00 -90.00  182
 46  \w   -151.00 -55.00   0.50    2.00    --  -82.50 -77.00 -30.00  192
 47  \w   -151.00 -55.00   0.50    2.00    --  -82.50 -77.00 120.00  192
 48  \w   -151.00 -55.00   0.50    2.00    --  -82.50 -77.00   0.00  192
 49  \w   -151.00 -55.00   0.50    2.00    --  -82.50 -77.00 -90.00  192
 50  \w     30.00 109.00   0.50    2.00    --   96.67-117.00-120.00  158
 51  \w     75.00 164.00   0.50    2.00    --   96.67  59.00  30.00  178
 52  \w     30.00  57.00   0.50    2.00    --   96.67 -50.00-180.00   54
 53  \w     44.00  70.00   0.50    2.00    --   96.67-145.00-120.00   52
 54  \w     80.00 163.00   0.50    2.00    --   96.67  42.00   0.00  166
 55  \w     29.00  83.00   0.50    2.00    --   96.67 -68.00 -90.00  108
 56  \w     75.00 164.00   0.50    2.00    --   96.67  59.00-120.00  178
 57  \w     30.00 109.00   0.50    2.00    --   96.67-117.00  30.00  158
 58  \w     75.00 164.00   0.50    2.00    --   96.67  59.00  60.00  178
 59  \w     70.00 165.00   0.50    2.00    --   96.67  77.00 -60.00  190
;
_diffrn_measurement_device 'four-circle diffractometer'
_diffrn_measurement_device_type 'XtaLAB Synergy, Dualflex, HyPix3000'
_diffrn_measurement_method '\w scans'
_diffrn_orient_matrix_type 'CrysAlisPro convention (1999,Acta A55,543-557)'
_diffrn_orient_matrix_UB_11 0.1026369000
_diffrn_orient_matrix_UB_12 0.0342258000
_diffrn_orient_matrix_UB_13 0.0077287000
_diffrn_orient_matrix_UB_21 0.0319628000
_diffrn_orient_matrix_UB_22 -0.0369825000
_diffrn_orient_matrix_UB_23 -0.1286762000
_diffrn_orient_matrix_UB_31 -0.0566725000
_diffrn_orient_matrix_UB_32 0.0411924000
_diffrn_orient_matrix_UB_33 -0.1222340000
_diffrn_radiation_monochromator mirror
_diffrn_radiation_probe x-ray
_diffrn_radiation_type 'Cu K\a'
_diffrn_radiation_wavelength 1.54184
_diffrn_reflns_av_R_equivalents 0.0752
_diffrn_reflns_av_unetI/netI 0.0290
_diffrn_reflns_Laue_measured_fraction_full 0.998
_diffrn_reflns_Laue_measured_fraction_max 0.990
_diffrn_reflns_limit_h_max 15
_diffrn_reflns_limit_h_min -15
_diffrn_reflns_limit_k_max 28
_diffrn_reflns_limit_k_min -28
_diffrn_reflns_limit_l_max 10
_diffrn_reflns_limit_l_min -10
_diffrn_reflns_number 37941
_diffrn_reflns_point_group_measured_fraction_full 0.998
_diffrn_reflns_point_group_measured_fraction_max 0.990
_diffrn_reflns_theta_full 67.684
_diffrn_reflns_theta_max 68.424
_diffrn_reflns_theta_min 3.485
_diffrn_source 'micro-focus sealed X-ray tube'
_diffrn_source_type 'PhotonJet (Cu) X-ray Source'
_exptl_absorpt_coefficient_mu 0.552
_exptl_absorpt_correction_T_max 1.00000
_exptl_absorpt_correction_T_min 0.45257
_exptl_absorpt_correction_type multi-scan
_exptl_absorpt_process_details
;
CrysAlisPro 1.171.41.123a (Rigaku Oxford Diffraction, 2022)
Empirical absorption correction using spherical harmonics,
implemented in SCALE3 ABSPACK scaling algorithm.
;
_exptl_crystal_colour 'metallic reddish red'
_exptl_crystal_colour_lustre metallic
_exptl_crystal_colour_modifier reddish
_exptl_crystal_colour_primary red
_exptl_crystal_density_diffrn 1.204
_exptl_crystal_description block
_exptl_crystal_F_000 1032
_exptl_crystal_preparation 'crystallised from DCM'
_exptl_crystal_recrystallization_method 'not needed'
_exptl_crystal_size_max 0.002
_exptl_crystal_size_mid 0.002
_exptl_crystal_size_min 0.001
_refine_diff_density_max 0.562
_refine_diff_density_min -0.195
_refine_diff_density_rms 0.041
_refine_ls_extinction_coef 0.00145(19)
_refine_ls_extinction_expression Fc^*^=kFc[1+0.001xFc^2^\l^3^/sin(2\q)]^-1/4^
_refine_ls_extinction_method 'SHELXL-2016/6 (Sheldrick 2016)'
_refine_ls_goodness_of_fit_ref 1.075
_refine_ls_hydrogen_treatment constr
_refine_ls_matrix_type full
_refine_ls_number_parameters 331
_refine_ls_number_reflns 4821
_refine_ls_number_restraints 0
_refine_ls_restrained_S_all 1.075
_refine_ls_R_factor_all 0.0521
_refine_ls_R_factor_gt 0.0457
_refine_ls_shift/su_max 0.001
_refine_ls_shift/su_mean 0.000
_refine_ls_structure_factor_coef Fsqd
_refine_ls_weighting_details 'w=1/[\s^2^(Fo^2^)+(0.0492P)^2^+1.2661P] where P=(Fo^2^+2Fc^2^)/3'
_refine_ls_weighting_scheme calc
_refine_ls_wR_factor_gt 0.1164
_refine_ls_wR_factor_ref 0.1222
_reflns_Friedel_coverage 0.000
_reflns_number_gt 4252
_reflns_number_total 4821
_reflns_threshold_expression 'I > 2\s(I)'
_cod_data_source_file d4sc02842b2.cif
_cod_data_source_block ksk-kc93_auto
_cod_depositor_comments 'Adding full bibliography for 1572257--1572260.cif.'
_cod_database_code 1572257
_shelx_shelxl_version_number 2016/6
_chemical_oxdiff_formula 'C H N O'
_chemical_oxdiff_usercomment 100K
_shelx_space_group_comment
;
The symmetry employed for this shelxl refinement is uniquely defined
by the following loop, which should always be used as a source of
symmetry information in preference to the above space-group names.
They are only intended as comments.
;
_olex2_refinement_description
;
1. Fixed Uiso
 At 1.2 times of:
  All C(H) groups, All C(H,H) groups
 At 1.5 times of:
  All C(H,H,H) groups
2.a Ternary CH refined with riding coordinates:
 C20(H20)
2.b Secondary CH2 refined with riding coordinates:
 C18(H18a,H18b), C19(H19a,H19b), C15(H15a,H15b), C16(H16a,H16b), C24(H24a,
 H24b), C23(H23a,H23b)
2.c Aromatic/amide H refined with riding coordinates:
 C36(H36), C32(H32), C35(H35), C30(H30), C34(H34), C26(H26), C29(H29),
 C33(H33), C28(H28), C27(H27)
2.d Idealised Me refined as rotating group:
 C11(H11a,H11b,H11c), C12(H12a,H12b,H12c), C9(H9a,H9b,H9c), C10(H10a,H10b,
 H10c), C13(H13a,H13b,H13c)
;
_olex2_submission_special_instructions 'No special instructions were received'
_oxdiff_exptl_absorpt_empirical_details
;
Empirical correction (ABSPACK) includes:
- Absorption correction using spherical harmonics
- Frame scaling
;
_oxdiff_exptl_absorpt_empirical_full_max 1.756
_oxdiff_exptl_absorpt_empirical_full_min 0.607

loop_
_space_group_symop_operation_xyz
'x, y, z'
'-x, y+1/2, -z+1/2'
'-x, -y, -z'
'x, -y-1/2, z-1/2'

loop_
_atom_site_label
_atom_site_type_symbol
_atom_site_fract_x
_atom_site_fract_y
_atom_site_fract_z
_atom_site_U_iso_or_equiv
_atom_site_adp_type
_atom_site_occupancy
_atom_site_site_symmetry_order
_atom_site_calc_flag
_atom_site_refinement_flags_posn
_atom_site_refinement_flags_adp
_atom_site_refinement_flags_occupancy
_atom_site_disorder_assembly
_atom_site_disorder_group
O8 O 0.80038(9) 0.45416(5) 0.81545(14) 0.0400(3) Uani 1 1 d . . . . .
N17 N 0.37273(9) 0.23461(5) 0.51135(14) 0.0264(3) Uani 1 1 d . . . . .
N14 N 0.46647(9) 0.34053(5) 0.46086(15) 0.0265(3) Uani 1 1 d . . . . .
C25 C 0.67018(11) 0.37672(7) 0.36322(18) 0.0284(3) Uani 1 1 d . . . . .
C31 C 0.34268(12) 0.17715(6) 0.49583(17) 0.0273(3) Uani 1 1 d . . . . .
C20 C 0.49975(12) 0.39991(6) 0.47053(18) 0.0278(3) Uani 1 1 d . . . . .
H20 H 0.467880 0.419305 0.372772 0.033 Uiso 1 1 calc R U . . .
C21 C 0.61954(12) 0.40297(6) 0.48570(18) 0.0267(3) Uani 1 1 d . . . . .
C1 C 0.85916(12) 0.42270(6) 0.58687(18) 0.0289(3) Uani 1 1 d . . . . .
C18 C 0.48524(11) 0.24512(6) 0.56181(18) 0.0281(3) Uani 1 1 d . . . . .
H18A H 0.524832 0.233950 0.479227 0.034 Uiso 1 1 calc R U . . .
H18B H 0.511182 0.222081 0.654345 0.034 Uiso 1 1 calc R U . . .
C19 C 0.50378(12) 0.30716(6) 0.59920(18) 0.0284(3) Uani 1 1 d . . . . .
H19A H 0.465349 0.318317 0.683086 0.034 Uiso 1 1 calc R U . . .
H19B H 0.579899 0.314096 0.634359 0.034 Uiso 1 1 calc R U . . .
C6 C 0.87102(11) 0.45694(7) 0.46130(18) 0.0297(3) Uani 1 1 d . . . . .
C15 C 0.35252(11) 0.33344(6) 0.42021(18) 0.0271(3) Uani 1 1 d . . . . .
H15A H 0.325367 0.357104 0.329407 0.033 Uiso 1 1 calc R U . . .
H15B H 0.318106 0.345848 0.507180 0.033 Uiso 1 1 calc R U . . .
C16 C 0.32647(11) 0.27186(6) 0.38367(17) 0.0274(3) Uani 1 1 d . . . . .
H16A H 0.248960 0.266922 0.363766 0.033 Uiso 1 1 calc R U . . .
H16B H 0.353736 0.260991 0.288971 0.033 Uiso 1 1 calc R U . . .
C22 C 0.66316(12) 0.42779(6) 0.61873(18) 0.0284(3) Uani 1 1 d . . . . .
C7 C 0.77657(12) 0.43689(6) 0.68258(19) 0.0297(3) Uani 1 1 d . . . . .
C36 C 0.41604(13) 0.13330(7) 0.51579(18) 0.0316(4) Uani 1 1 d . . . . .
H36 H 0.489232 0.141827 0.533439 0.038 Uiso 1 1 calc R U . . .
C32 C 0.23554(13) 0.16260(7) 0.4670(2) 0.0351(4) Uani 1 1 d . . . . .
H32 H 0.183677 0.191536 0.451799 0.042 Uiso 1 1 calc R U . . .
C24 C 0.47500(12) 0.43527(7) 0.6084(2) 0.0322(4) Uani 1 1 d . . . . .
H24A H 0.441954 0.471661 0.571978 0.039 Uiso 1 1 calc R U . . .
H24B H 0.426238 0.414478 0.664322 0.039 Uiso 1 1 calc R U . . .
C11 C 0.81133(13) 0.51181(7) 0.4345(2) 0.0349(4) Uani 1 1 d . . . . .
H11A H 0.769479 0.517596 0.516650 0.052 Uiso 1 1 calc R U . . .
H11B H 0.764383 0.510448 0.334575 0.052 Uiso 1 1 calc R U . . .
H11C H 0.861324 0.543068 0.434823 0.052 Uiso 1 1 calc R U . . .
C35 C 0.38346(14) 0.07733(7) 0.51018(19) 0.0352(4) Uani 1 1 d . . . . .
H35 H 0.434840 0.048149 0.525491 0.042 Uiso 1 1 calc R U . . .
C2 C 0.91996(12) 0.37404(7) 0.6233(2) 0.0348(4) Uani 1 1 d . . . . .
C30 C 0.67032(13) 0.40403(8) 0.22357(19) 0.0345(4) Uani 1 1 d . . . . .
H30 H 0.637968 0.440058 0.206211 0.041 Uiso 1 1 calc R U . . .
C5 C 0.93957(12) 0.43908(8) 0.36194(19) 0.0342(4) Uani 1 1 d . . . . .
C3 C 0.98868(13) 0.35669(7) 0.5246(2) 0.0386(4) Uani 1 1 d . . . . .
C23 C 0.58091(12) 0.44539(7) 0.7139(2) 0.0341(4) Uani 1 1 d . . . . .
H23A H 0.589234 0.485705 0.743352 0.041 Uiso 1 1 calc R U . . .
H23B H 0.586474 0.422270 0.808759 0.041 Uiso 1 1 calc R U . . .
C34 C 0.27797(14) 0.06327(7) 0.4828(2) 0.0386(4) Uani 1 1 d . . . . .
H34 H 0.256214 0.024875 0.479441 0.046 Uiso 1 1 calc R U . . .
C4 C 0.99389(12) 0.38801(8) 0.3907(2) 0.0390(4) Uani 1 1 d . . . . .
C26 C 0.71445(14) 0.32314(7) 0.3831(2) 0.0387(4) Uani 1 1 d . . . . .
H26 H 0.714217 0.303574 0.477376 0.046 Uiso 1 1 calc R U . . .
C29 C 0.71749(14) 0.37910(9) 0.1085(2) 0.0431(5) Uani 1 1 d . . . . .
H29 H 0.719770 0.398764 0.014891 0.052 Uiso 1 1 calc R U . . .
C33 C 0.20446(14) 0.10658(7) 0.4604(2) 0.0409(4) Uani 1 1 d . . . . .
H33 H 0.131462 0.097641 0.440151 0.049 Uiso 1 1 calc R U . . .
C28 C 0.76084(14) 0.32579(9) 0.1308(2) 0.0472(5) Uani 1 1 d . . . . .
H28 H 0.791985 0.308366 0.052094 0.057 Uiso 1 1 calc R U . . .
C12 C 0.95201(14) 0.47403(9) 0.2226(2) 0.0452(5) Uani 1 1 d . . . . .
H12A H 0.911316 0.456871 0.129981 0.068 Uiso 1 1 calc R U . . .
H12B H 1.026649 0.475513 0.212316 0.068 Uiso 1 1 calc R U . . .
H12C H 0.926151 0.512410 0.235137 0.068 Uiso 1 1 calc R U . . .
C27 C 0.75869(16) 0.29803(9) 0.2677(2) 0.0493(5) Uani 1 1 d . . . . .
H27 H 0.787971 0.261214 0.282885 0.059 Uiso 1 1 calc R U . . .
C9 C 0.90811(16) 0.34008(8) 0.7652(3) 0.0512(5) Uani 1 1 d . . . . .
H9A H 0.960693 0.352603 0.852441 0.077 Uiso 1 1 calc R U . . .
H9B H 0.918748 0.299923 0.745504 0.077 Uiso 1 1 calc R U . . .
H9C H 0.837230 0.345726 0.789563 0.077 Uiso 1 1 calc R U . . .
C10 C 1.05529(16) 0.30362(9) 0.5610(3) 0.0549(5) Uani 1 1 d . . . . .
H10A H 1.062928 0.295326 0.671523 0.082 Uiso 1 1 calc R U . . .
H10B H 1.125084 0.309672 0.533108 0.082 Uiso 1 1 calc R U . . .
H10C H 1.020693 0.271756 0.501872 0.082 Uiso 1 1 calc R U . . .
C13 C 1.05950(16) 0.36708(11) 0.2743(3) 0.0579(6) Uani 1 1 d . . . . .
H13A H 1.020514 0.372756 0.169768 0.087 Uiso 1 1 calc R U . . .
H13B H 1.074512 0.326777 0.291291 0.087 Uiso 1 1 calc R U . . .
H13C H 1.125928 0.388177 0.286537 0.087 Uiso 1 1 calc R U . . .

loop_
_atom_site_aniso_label
_atom_site_aniso_U_11
_atom_site_aniso_U_22
_atom_site_aniso_U_33
_atom_site_aniso_U_23
_atom_site_aniso_U_13
_atom_site_aniso_U_12
O8 0.0335(6) 0.0488(7) 0.0374(7) -0.0075(5) 0.0048(5) -0.0050(5)
N17 0.0224(6) 0.0271(6) 0.0289(7) 0.0014(5) 0.0018(5) -0.0004(5)
N14 0.0211(6) 0.0264(6) 0.0313(7) 0.0041(5) 0.0019(5) 0.0004(5)
C25 0.0201(7) 0.0307(8) 0.0342(8) -0.0023(6) 0.0042(6) -0.0053(6)
C31 0.0283(8) 0.0280(8) 0.0259(7) -0.0006(6) 0.0055(6) -0.0012(6)
C20 0.0226(7) 0.0267(8) 0.0340(8) 0.0036(6) 0.0041(6) 0.0016(6)
C21 0.0240(7) 0.0219(7) 0.0344(8) 0.0037(6) 0.0058(6) 0.0000(6)
C1 0.0226(7) 0.0280(8) 0.0355(8) -0.0044(6) 0.0029(6) -0.0045(6)
C18 0.0218(7) 0.0299(8) 0.0310(8) 0.0041(6) 0.0001(6) 0.0011(6)
C19 0.0239(7) 0.0301(8) 0.0298(8) 0.0038(6) 0.0009(6) -0.0005(6)
C6 0.0205(7) 0.0327(8) 0.0347(8) -0.0028(7) 0.0007(6) -0.0052(6)
C15 0.0193(7) 0.0302(8) 0.0308(8) 0.0022(6) 0.0014(6) 0.0025(6)
C16 0.0223(7) 0.0303(8) 0.0291(8) 0.0022(6) 0.0027(6) 0.0009(6)
C22 0.0245(7) 0.0237(7) 0.0368(9) 0.0021(6) 0.0052(6) 0.0016(6)
C7 0.0273(8) 0.0259(8) 0.0352(9) 0.0004(6) 0.0028(6) -0.0012(6)
C36 0.0294(8) 0.0315(8) 0.0337(8) 0.0031(6) 0.0044(6) 0.0002(6)
C32 0.0276(8) 0.0317(9) 0.0458(10) -0.0034(7) 0.0055(7) -0.0004(6)
C24 0.0263(8) 0.0290(8) 0.0425(9) 0.0000(7) 0.0088(7) 0.0030(6)
C11 0.0291(8) 0.0325(8) 0.0420(9) 0.0023(7) 0.0027(7) -0.0033(7)
C35 0.0382(9) 0.0300(8) 0.0368(9) 0.0041(7) 0.0045(7) 0.0043(7)
C2 0.0258(8) 0.0277(8) 0.0497(10) -0.0010(7) 0.0028(7) -0.0040(6)
C30 0.0290(8) 0.0398(9) 0.0338(9) 0.0007(7) 0.0024(7) -0.0064(7)
C5 0.0211(7) 0.0453(10) 0.0354(9) -0.0048(7) 0.0022(6) -0.0065(7)
C3 0.0250(8) 0.0332(9) 0.0555(11) -0.0089(8) 0.0006(7) 0.0009(7)
C23 0.0290(8) 0.0353(9) 0.0387(9) -0.0033(7) 0.0079(7) 0.0032(7)
C34 0.0445(10) 0.0286(8) 0.0428(10) -0.0009(7) 0.0075(8) -0.0053(7)
C4 0.0214(8) 0.0476(10) 0.0468(10) -0.0150(8) 0.0023(7) -0.0019(7)
C26 0.0384(9) 0.0339(9) 0.0458(10) -0.0008(7) 0.0129(8) 0.0034(7)
C29 0.0336(9) 0.0646(13) 0.0310(9) -0.0054(8) 0.0052(7) -0.0158(8)
C33 0.0325(9) 0.0362(9) 0.0543(11) -0.0046(8) 0.0079(8) -0.0071(7)
C28 0.0336(9) 0.0626(13) 0.0473(11) -0.0197(9) 0.0122(8) -0.0057(9)
C12 0.0299(9) 0.0665(13) 0.0393(10) 0.0011(9) 0.0066(7) -0.0084(8)
C27 0.0476(11) 0.0429(10) 0.0603(13) -0.0091(9) 0.0179(9) 0.0073(9)
C9 0.0426(10) 0.0390(10) 0.0713(14) 0.0169(9) 0.0072(10) -0.0015(8)
C10 0.0413(11) 0.0429(11) 0.0798(15) -0.0065(10) 0.0084(10) 0.0106(9)
C13 0.0369(10) 0.0803(16) 0.0569(13) -0.0201(11) 0.0094(9) 0.0118(10)

loop_
_atom_type_symbol
_atom_type_description
_atom_type_scat_dispersion_real
_atom_type_scat_dispersion_imag
_atom_type_scat_source
C C 0.0181 0.0091 'International Tables Vol C Tables 4.2.6.8 and 6.1.1.4'
H H 0.0000 0.0000 'International Tables Vol C Tables 4.2.6.8 and 6.1.1.4'
N N 0.0311 0.0180 'International Tables Vol C Tables 4.2.6.8 and 6.1.1.4'
O O 0.0492 0.0322 'International Tables Vol C Tables 4.2.6.8 and 6.1.1.4'

loop_
_geom_angle_atom_site_label_1
_geom_angle_atom_site_label_2
_geom_angle_atom_site_label_3
_geom_angle
_geom_angle_site_symmetry_1
_geom_angle_site_symmetry_3
_geom_angle_publ_flag
C31 N17 C18 115.69(12) . . ?
C31 N17 C16 115.67(12) . . ?
C18 N17 C16 112.51(12) . . ?
C19 N14 C20 114.65(12) . . ?
C15 N14 C20 113.31(11) . . ?
C15 N14 C19 108.56(12) . . ?
C30 C25 C21 120.82(14) . . ?
C30 C25 C26 118.39(15) . . ?
C26 C25 C21 120.73(14) . . ?
C36 C31 N17 122.39(14) . . ?
C36 C31 C32 117.64(14) . . ?
C32 C31 N17 119.89(14) . . ?
N14 C20 H20 108.4 . . ?
N14 C20 C21 109.33(12) . . ?
N14 C20 C24 117.81(13) . . ?
C21 C20 H20 108.4 . . ?
C21 C20 C24 104.03(12) . . ?
C24 C20 H20 108.4 . . ?
C25 C21 C20 118.40(13) . . ?
C22 C21 C25 130.07(14) . . ?
C22 C21 C20 111.42(13) . . ?
C6 C1 C7 119.61(14) . . ?
C6 C1 C2 121.84(15) . . ?
C2 C1 C7 118.51(14) . . ?
N17 C18 H18A 109.7 . . ?
N17 C18 H18B 109.7 . . ?
N17 C18 C19 110.03(12) . . ?
H18A C18 H18B 108.2 . . ?
C19 C18 H18A 109.7 . . ?
C19 C18 H18B 109.7 . . ?
N14 C19 C18 108.98(12) . . ?
N14 C19 H19A 109.9 . . ?
N14 C19 H19B 109.9 . . ?
C18 C19 H19A 109.9 . . ?
C18 C19 H19B 109.9 . . ?
H19A C19 H19B 108.3 . . ?
C1 C6 C11 120.20(14) . . ?
C1 C6 C5 118.61(15) . . ?
C5 C6 C11 121.19(15) . . ?
N14 C15 H15A 109.7 . . ?
N14 C15 H15B 109.7 . . ?
N14 C15 C16 109.84(12) . . ?
H15A C15 H15B 108.2 . . ?
C16 C15 H15A 109.7 . . ?
C16 C15 H15B 109.7 . . ?
N17 C16 C15 111.52(12) . . ?
N17 C16 H16A 109.3 . . ?
N17 C16 H16B 109.3 . . ?
C15 C16 H16A 109.3 . . ?
C15 C16 H16B 109.3 . . ?
H16A C16 H16B 108.0 . . ?
C21 C22 C7 129.16(14) . . ?
C21 C22 C23 111.88(13) . . ?
C7 C22 C23 118.89(14) . . ?
O8 C7 C1 121.42(14) . . ?
O8 C7 C22 118.71(14) . . ?
C22 C7 C1 119.82(14) . . ?
C31 C36 H36 119.6 . . ?
C35 C36 C31 120.82(15) . . ?
C35 C36 H36 119.6 . . ?
C31 C32 H32 119.6 . . ?
C33 C32 C31 120.77(15) . . ?
C33 C32 H32 119.6 . . ?
C20 C24 H24A 110.5 . . ?
C20 C24 H24B 110.5 . . ?
H24A C24 H24B 108.7 . . ?
C23 C24 C20 106.25(12) . . ?
C23 C24 H24A 110.5 . . ?
C23 C24 H24B 110.5 . . ?
C6 C11 H11A 109.5 . . ?
C6 C11 H11B 109.5 . . ?
C6 C11 H11C 109.5 . . ?
H11A C11 H11B 109.5 . . ?
H11A C11 H11C 109.5 . . ?
H11B C11 H11C 109.5 . . ?
C36 C35 H35 119.4 . . ?
C34 C35 C36 121.28(16) . . ?
C34 C35 H35 119.4 . . ?
C1 C2 C3 119.09(16) . . ?
C1 C2 C9 119.79(16) . . ?
C3 C2 C9 121.09(16) . . ?
C25 C30 H30 119.7 . . ?
C25 C30 C29 120.65(17) . . ?
C29 C30 H30 119.7 . . ?
C6 C5 C12 120.15(16) . . ?
C4 C5 C6 119.60(16) . . ?
C4 C5 C12 120.22(16) . . ?
C2 C3 C4 119.29(15) . . ?
C2 C3 C10 120.16(17) . . ?
C4 C3 C10 120.54(17) . . ?
C22 C23 C24 104.78(13) . . ?
C22 C23 H23A 110.8 . . ?
C22 C23 H23B 110.8 . . ?
C24 C23 H23A 110.8 . . ?
C24 C23 H23B 110.8 . . ?
H23A C23 H23B 108.9 . . ?
C35 C34 H34 120.8 . . ?
C35 C34 C33 118.31(16) . . ?
C33 C34 H34 120.8 . . ?
C5 C4 C3 121.08(16) . . ?
C5 C4 C13 118.61(18) . . ?
C3 C4 C13 120.31(17) . . ?
C25 C26 H26 119.6 . . ?
C27 C26 C25 120.80(17) . . ?
C27 C26 H26 119.6 . . ?
C30 C29 H29 120.1 . . ?
C28 C29 C30 119.85(17) . . ?
C28 C29 H29 120.1 . . ?
C32 C33 C34 121.17(16) . . ?
C32 C33 H33 119.4 . . ?
C34 C33 H33 119.4 . . ?
C29 C28 H28 120.2 . . ?
C27 C28 C29 119.64(17) . . ?
C27 C28 H28 120.2 . . ?
C5 C12 H12A 109.5 . . ?
C5 C12 H12B 109.5 . . ?
C5 C12 H12C 109.5 . . ?
H12A C12 H12B 109.5 . . ?
H12A C12 H12C 109.5 . . ?
H12B C12 H12C 109.5 . . ?
C26 C27 H27 119.7 . . ?
C28 C27 C26 120.61(18) . . ?
C28 C27 H27 119.7 . . ?
C2 C9 H9A 109.5 . . ?
C2 C9 H9B 109.5 . . ?
C2 C9 H9C 109.5 . . ?
H9A C9 H9B 109.5 . . ?
H9A C9 H9C 109.5 . . ?
H9B C9 H9C 109.5 . . ?
C3 C10 H10A 109.5 . . ?
C3 C10 H10B 109.5 . . ?
C3 C10 H10C 109.5 . . ?
H10A C10 H10B 109.5 . . ?
H10A C10 H10C 109.5 . . ?
H10B C10 H10C 109.5 . . ?
C4 C13 H13A 109.5 . . ?
C4 C13 H13B 109.5 . . ?
C4 C13 H13C 109.5 . . ?
H13A C13 H13B 109.5 . . ?
H13A C13 H13C 109.5 . . ?
H13B C13 H13C 109.5 . . ?

loop_
_geom_bond_atom_site_label_1
_geom_bond_atom_site_label_2
_geom_bond_distance
_geom_bond_site_symmetry_2
_geom_bond_publ_flag
O8 C7 1.227(2) . ?
N17 C31 1.4144(19) . ?
N17 C18 1.4625(18) . ?
N17 C16 1.4726(19) . ?
N14 C20 1.4677(19) . ?
N14 C19 1.4626(19) . ?
N14 C15 1.4593(18) . ?
C25 C21 1.485(2) . ?
C25 C30 1.388(2) . ?
C25 C26 1.389(2) . ?
C31 C36 1.394(2) . ?
C31 C32 1.402(2) . ?
C20 H20 1.0000 . ?
C20 C21 1.526(2) . ?
C20 C24 1.550(2) . ?
C21 C22 1.345(2) . ?
C1 C6 1.399(2) . ?
C1 C7 1.500(2) . ?
C1 C2 1.399(2) . ?
C18 H18A 0.9900 . ?
C18 H18B 0.9900 . ?
C18 C19 1.515(2) . ?
C19 H19A 0.9900 . ?
C19 H19B 0.9900 . ?
C6 C11 1.507(2) . ?
C6 C5 1.406(2) . ?
C15 H15A 0.9900 . ?
C15 H15B 0.9900 . ?
C15 C16 1.518(2) . ?
C16 H16A 0.9900 . ?
C16 H16B 0.9900 . ?
C22 C7 1.489(2) . ?
C22 C23 1.513(2) . ?
C36 H36 0.9500 . ?
C36 C35 1.388(2) . ?
C32 H32 0.9500 . ?
C32 C33 1.383(2) . ?
C24 H24A 0.9900 . ?
C24 H24B 0.9900 . ?
C24 C23 1.534(2) . ?
C11 H11A 0.9800 . ?
C11 H11B 0.9800 . ?
C11 H11C 0.9800 . ?
C35 H35 0.9500 . ?
C35 C34 1.379(2) . ?
C2 C3 1.400(2) . ?
C2 C9 1.513(3) . ?
C30 H30 0.9500 . ?
C30 C29 1.395(3) . ?
C5 C4 1.398(3) . ?
C5 C12 1.509(3) . ?
C3 C4 1.403(3) . ?
C3 C10 1.524(3) . ?
C23 H23A 0.9900 . ?
C23 H23B 0.9900 . ?
C34 H34 0.9500 . ?
C34 C33 1.386(3) . ?
C4 C13 1.514(3) . ?
C26 H26 0.9500 . ?
C26 C27 1.378(3) . ?
C29 H29 0.9500 . ?
C29 C28 1.380(3) . ?
C33 H33 0.9500 . ?
C28 H28 0.9500 . ?
C28 C27 1.376(3) . ?
C12 H12A 0.9800 . ?
C12 H12B 0.9800 . ?
C12 H12C 0.9800 . ?
C27 H27 0.9500 . ?
C9 H9A 0.9800 . ?
C9 H9B 0.9800 . ?
C9 H9C 0.9800 . ?
C10 H10A 0.9800 . ?
C10 H10B 0.9800 . ?
C10 H10C 0.9800 . ?
C13 H13A 0.9800 . ?
C13 H13B 0.9800 . ?
C13 H13C 0.9800 . ?

loop_
_geom_torsion_atom_site_label_1
_geom_torsion_atom_site_label_2
_geom_torsion_atom_site_label_3
_geom_torsion_atom_site_label_4
_geom_torsion
_geom_torsion_site_symmetry_1
_geom_torsion_site_symmetry_2
_geom_torsion_site_symmetry_3
_geom_torsion_site_symmetry_4
_geom_torsion_publ_flag
N17 C31 C36 C35 175.53(15) . . . . ?
N17 C31 C32 C33 -176.20(16) . . . . ?
N17 C18 C19 N14 -60.12(16) . . . . ?
N14 C20 C21 C25 57.89(17) . . . . ?
N14 C20 C21 C22 -118.79(14) . . . . ?
N14 C20 C24 C23 108.91(15) . . . . ?
N14 C15 C16 N17 54.85(16) . . . . ?
C25 C21 C22 C7 0.7(3) . . . . ?
C25 C21 C22 C23 -176.25(15) . . . . ?
C25 C30 C29 C28 2.6(2) . . . . ?
C25 C26 C27 C28 0.6(3) . . . . ?
C31 N17 C18 C19 -170.55(12) . . . . ?
C31 N17 C16 C15 172.91(12) . . . . ?
C31 C36 C35 C34 0.8(3) . . . . ?
C31 C32 C33 C34 0.3(3) . . . . ?
C20 N14 C19 C18 -167.49(12) . . . . ?
C20 N14 C15 C16 169.55(12) . . . . ?
C20 C21 C22 C7 176.86(14) . . . . ?
C20 C21 C22 C23 -0.05(18) . . . . ?
C20 C24 C23 C22 12.30(17) . . . . ?
C21 C25 C30 C29 -179.65(14) . . . . ?
C21 C25 C26 C27 178.05(16) . . . . ?
C21 C20 C24 C23 -12.26(16) . . . . ?
C21 C22 C7 O8 -170.91(16) . . . . ?
C21 C22 C7 C1 6.6(2) . . . . ?
C21 C22 C23 C24 -7.91(18) . . . . ?
C1 C6 C5 C4 -0.1(2) . . . . ?
C1 C6 C5 C12 178.21(14) . . . . ?
C1 C2 C3 C4 -0.8(2) . . . . ?
C1 C2 C3 C10 -179.61(16) . . . . ?
C18 N17 C31 C36 -4.7(2) . . . . ?
C18 N17 C31 C32 172.02(14) . . . . ?
C18 N17 C16 C15 -51.06(16) . . . . ?
C19 N14 C20 C21 64.33(16) . . . . ?
C19 N14 C20 C24 -54.06(17) . . . . ?
C19 N14 C15 C16 -61.86(15) . . . . ?
C6 C1 C7 O8 -110.36(18) . . . . ?
C6 C1 C7 C22 72.22(19) . . . . ?
C6 C1 C2 C3 -5.1(2) . . . . ?
C6 C1 C2 C9 176.82(15) . . . . ?
C6 C5 C4 C3 -5.8(2) . . . . ?
C6 C5 C4 C13 174.53(15) . . . . ?
C15 N14 C20 C21 -170.28(12) . . . . ?
C15 N14 C20 C24 71.33(17) . . . . ?
C15 N14 C19 C18 64.68(15) . . . . ?
C16 N17 C31 C36 129.93(15) . . . . ?
C16 N17 C31 C32 -53.36(19) . . . . ?
C16 N17 C18 C19 53.42(16) . . . . ?
C7 C1 C6 C11 7.9(2) . . . . ?
C7 C1 C6 C5 -172.19(14) . . . . ?
C7 C1 C2 C3 172.66(14) . . . . ?
C7 C1 C2 C9 -5.4(2) . . . . ?
C7 C22 C23 C24 174.83(13) . . . . ?
C36 C31 C32 C33 0.7(2) . . . . ?
C36 C35 C34 C33 0.2(3) . . . . ?
C32 C31 C36 C35 -1.3(2) . . . . ?
C24 C20 C21 C25 -175.43(13) . . . . ?
C24 C20 C21 C22 7.88(17) . . . . ?
C11 C6 C5 C4 179.81(14) . . . . ?
C11 C6 C5 C12 -1.9(2) . . . . ?
C35 C34 C33 C32 -0.8(3) . . . . ?
C2 C1 C6 C11 -174.32(14) . . . . ?
C2 C1 C6 C5 5.5(2) . . . . ?
C2 C1 C7 O8 71.8(2) . . . . ?
C2 C1 C7 C22 -105.59(17) . . . . ?
C2 C3 C4 C5 6.3(2) . . . . ?
C2 C3 C4 C13 -174.08(16) . . . . ?
C30 C25 C21 C20 78.67(18) . . . . ?
C30 C25 C21 C22 -105.4(2) . . . . ?
C30 C25 C26 C27 0.9(3) . . . . ?
C30 C29 C28 C27 -1.1(3) . . . . ?
C23 C22 C7 O8 5.8(2) . . . . ?
C23 C22 C7 C1 -176.69(14) . . . . ?
C26 C25 C21 C20 -98.46(18) . . . . ?
C26 C25 C21 C22 77.5(2) . . . . ?
C26 C25 C30 C29 -2.5(2) . . . . ?
C29 C28 C27 C26 -0.5(3) . . . . ?
C12 C5 C4 C3 175.90(15) . . . . ?
C12 C5 C4 C13 -3.7(2) . . . . ?
C9 C2 C3 C4 177.21(16) . . . . ?
C9 C2 C3 C10 -1.6(3) . . . . ?
C10 C3 C4 C5 -174.95(16) . . . . ?
C10 C3 C4 C13 4.7(3) . . . . ?
